data_4349759
loop_
_publ_author_name
'Chen, Lizhu'
'Khadivi, Amir'
'Singh, Manpreet'
'Jurss, Jonah W.'

_publ_section_title
;
 Synthesis of a pentadentate, polypyrazine ligand and its application in
 cobalt-catalyzed hydrogen production
;
_journal_issue 10
_journal_name_full 'Inorganic Chemistry Frontiers'
_journal_page_first 1649
_journal_paper_doi 10.1039/C7QI00362E
_journal_volume 4
_journal_year 2017
_chemical_formula_moiety 'C32 H31 Co F6 N13 O7 S2'
_chemical_formula_sum 'C32 H31 Co F6 N13 O7 S2'
_chemical_formula_weight 946.75
_chemical_name_common '[(PZ5Me2)Co(OH2)](OTf)2'
_chemical_name_systematic 'aqua(2,6-bis(1,1-bis(2-pyrazyl)ethyl)pyrazine)cobalt(II) trifluoromethanesulfonate'
_space_group_IT_number 14
_space_group_name_Hall '-P 2ybc'
_space_group_name_H-M_alt 'P 1 21/c 1'
_symmetry_cell_setting monoclinic
_symmetry_space_group_name_H-M 'P 1 21/c 1'
_atom_sites_solution_hydrogens geom
_atom_sites_solution_primary direct
_atom_sites_solution_secondary difmap
_audit_creation_method SHELXL-97
_audit_update_record
;
2016-02-24 deposited with the CCDC.
2017-08-10 downloaded from the CCDC.
;
_cell_angle_alpha 90.00
_cell_angle_beta 113.296(2)
_cell_angle_gamma 90.00
_cell_formula_units_Z 4
_cell_length_a 13.9091(7)
_cell_length_b 18.0464(9)
_cell_length_c 16.7575(8)
_cell_measurement_reflns_used 9916
_cell_measurement_temperature 100(2)
_cell_measurement_theta_max 68.05
_cell_measurement_theta_min 3.77
_cell_volume 3863.4(3)
_computing_cell_refinement 'Bruker SAINT'
_computing_data_collection 'Bruker APEX2'
_computing_data_reduction 'Bruker SAINT'
_computing_molecular_graphics ORTEP-32
_computing_publication_material WinGX
_computing_structure_refinement 'SHELXL-97 (Sheldrick, 2008)'
_computing_structure_solution 'SHELXS-97 (Sheldrick, 2008)'
_diffrn_ambient_temperature 100(2)
_diffrn_detector_area_resol_mean 8.366
_diffrn_measured_fraction_theta_full 0.980
_diffrn_measured_fraction_theta_max 0.971
_diffrn_measurement_device_type 'Bruker APEX-II CCD'
_diffrn_measurement_method 'phi and omega scans'
_diffrn_radiation_monochromator 'HELIOS multilayer mirrors'
_diffrn_radiation_source 'microfocus rotating anode'
_diffrn_radiation_type CuK\a
_diffrn_radiation_wavelength 1.54178
_diffrn_reflns_av_R_equivalents 0.0653
_diffrn_reflns_av_sigmaI/netI 0.0522
_diffrn_reflns_limit_h_max 16
_diffrn_reflns_limit_h_min -11
_diffrn_reflns_limit_k_max 20
_diffrn_reflns_limit_k_min -21
_diffrn_reflns_limit_l_max 16
_diffrn_reflns_limit_l_min -20
_diffrn_reflns_number 30862
_diffrn_reflns_theta_full 67.00
_diffrn_reflns_theta_max 68.33
_diffrn_reflns_theta_min 3.46
_exptl_absorpt_coefficient_mu 5.343
_exptl_absorpt_correction_T_max 0.4000
_exptl_absorpt_correction_T_min 0.3604
_exptl_absorpt_correction_type multi-scan
_exptl_absorpt_process_details SADABS
_exptl_crystal_colour gold
_exptl_crystal_density_diffrn 1.628
_exptl_crystal_density_method 'not measured'
_exptl_crystal_description shards
_exptl_crystal_F_000 1932
_exptl_crystal_recrystallization_method 'Re-crystallisation from solvent: acetonitrile'
_exptl_crystal_size_max 0.24
_exptl_crystal_size_mid 0.23
_exptl_crystal_size_min 0.21
_refine_diff_density_max 0.797
_refine_diff_density_min -0.587
_refine_diff_density_rms 0.112
_refine_ls_extinction_method none
_refine_ls_goodness_of_fit_ref 1.154
_refine_ls_hydrogen_treatment mixed
_refine_ls_matrix_type full
_refine_ls_number_parameters 563
_refine_ls_number_reflns 6876
_refine_ls_number_restraints 0
_refine_ls_restrained_S_all 1.154
_refine_ls_R_factor_all 0.0747
_refine_ls_R_factor_gt 0.0671
_refine_ls_shift/su_max 0.000
_refine_ls_shift/su_mean 0.000
_refine_ls_structure_factor_coef Fsqd
_refine_ls_weighting_details 'calc w=1/[\s^2^(Fo^2^)+(0.0161P)^2^+36.6384P] where P=(Fo^2^+2Fc^2^)/3'
_refine_ls_weighting_scheme calc
_refine_ls_wR_factor_gt 0.1820
_refine_ls_wR_factor_ref 0.1854
_reflns_number_gt 6053
_reflns_number_total 6876
_reflns_threshold_expression >2sigma(I)
_cod_data_source_file c7qi00362e2.cif
_cod_data_source_block shelxl
_cod_depositor_comments
;
The following automatic conversions were performed:

data item '_symmetry_cell_setting' value 'Monoclinic' was changed to
'monoclinic' in accordance with the
/home/saulius/struct/COD-crude-data/automatic-downloads/DataCite-retrospective/RSC/depositions/lib/dictionaries/cif_core.dic
dictionary named 'cif_core.dic' version 2.4.2 last updated on
2011-04-26.

Automatic conversion script
Id: cif_fix_values 6909 2019-04-08 15:41:33Z antanas 
;
_cod_original_sg_symbol_H-M P2(1)/c
_cod_database_code 4349759

loop_
_symmetry_equiv_pos_as_xyz
'x, y, z'
'-x, y+1/2, -z+1/2'
'-x, -y, -z'
'x, -y-1/2, z-1/2'

loop_
_atom_site_label
_atom_site_type_symbol
_atom_site_fract_x
_atom_site_fract_y
_atom_site_fract_z
_atom_site_U_iso_or_equiv
_atom_site_adp_type
_atom_site_occupancy
_atom_site_symmetry_multiplicity
_atom_site_calc_flag
_atom_site_refinement_flags
C27 C 0.3034(6) 0.6183(4) 0.3321(4) 0.0358(17) Uani 1 1 d .
C28 C 0.3023(5) 0.6963(4) 0.3526(5) 0.0279(14) Uani 1 1 d .
H28A H 0.2467 0.7055 0.3734 0.042 Uiso 1 1 calc R
H28B H 0.2894 0.7259 0.3004 0.042 Uiso 1 1 calc R
H28C H 0.3700 0.7101 0.3980 0.042 Uiso 1 1 calc R
C29 C 0.2540(5) 0.0382(3) 0.2867(5) 0.0222(13) Uani 1 1 d .
C30 C 0.3040(5) 0.0232(4) 0.3790(4) 0.0244(13) Uani 1 1 d .
H30A H 0.3759 0.0421 0.4015 0.037 Uiso 1 1 calc R
H30B H 0.3051 -0.0304 0.3889 0.037 Uiso 1 1 calc R
H30C H 0.2650 0.0478 0.4090 0.037 Uiso 1 1 calc R
C31 C 0.2110(5) 0.8774(3) 0.1753(5) 0.0289(15) Uani 1 1 d .
C32 C 0.1590(5) 0.8975(4) 0.0835(4) 0.0293(15) Uani 1 1 d .
H32A H 0.2070 0.9268 0.0663 0.044 Uiso 1 1 calc R
H32B H 0.0963 0.9269 0.0747 0.044 Uiso 1 1 calc R
H32C H 0.1389 0.8524 0.0482 0.044 Uiso 1 1 calc R
N11 N 0.3058(7) 0.5565(4) 0.3177(5) 0.064(2) Uani 1 1 d .
N12 N 0.2141(5) 0.0517(3) 0.2133(4) 0.0307(13) Uani 1 1 d .
N13 N 0.2528(6) 0.8625(4) 0.2458(4) 0.0506(18) Uani 1 1 d .
O7 O 0.3081(3) 0.2521(2) 0.3664(3) 0.0183(9) Uani 1 1 d .
H7A H 0.373(7) 0.241(5) 0.398(5) 0.04(2) Uiso 1 1 d .
H7B H 0.274(6) 0.227(5) 0.386(5) 0.04(2) Uiso 1 1 d .
C1 C 0.0954(4) 0.2166(3) 0.1881(4) 0.0177(12) Uani 1 1 d .
H1 H 0.1513 0.1826 0.2140 0.021 Uiso 1 1 calc R
C2 C -0.0019(5) 0.1900(3) 0.1339(4) 0.0204(12) Uani 1 1 d .
H2 H -0.0110 0.1382 0.1231 0.025 Uiso 1 1 calc R
C3 C -0.0663(4) 0.3072(3) 0.1136(4) 0.0208(13) Uani 1 1 d .
H3 H -0.1226 0.3408 0.0869 0.025 Uiso 1 1 calc R
C4 C 0.0312(4) 0.3355(3) 0.1693(4) 0.0144(11) Uani 1 1 d .
C5 C 0.0495(4) 0.4180(3) 0.1925(4) 0.0151(11) Uani 1 1 d .
C6 C -0.0546(4) 0.4609(3) 0.1528(4) 0.0181(12) Uani 1 1 d .
H6A H -0.0805 0.4593 0.0893 0.027 Uiso 1 1 calc R
H6B H -0.0433 0.5125 0.1724 0.027 Uiso 1 1 calc R
H6C H -0.1062 0.4381 0.1715 0.027 Uiso 1 1 calc R
C7 C 0.0945(4) 0.4267(3) 0.2924(4) 0.0138(11) Uani 1 1 d .
C8 C 0.0443(5) 0.4664(3) 0.3351(4) 0.0208(13) Uani 1 1 d .
H8 H -0.0193 0.4907 0.3011 0.025 Uiso 1 1 calc R
C9 C 0.1675(5) 0.4345(4) 0.4672(4) 0.0221(13) Uani 1 1 d .
H9 H 0.1944 0.4349 0.5289 0.027 Uiso 1 1 calc R
C10 C 0.2190(4) 0.3947(3) 0.4258(4) 0.0164(12) Uani 1 1 d .
H10 H 0.2813 0.3689 0.4601 0.020 Uiso 1 1 calc R
C11 C 0.1295(4) 0.4494(3) 0.1584(3) 0.0134(11) Uani 1 1 d .
C12 C 0.1055(4) 0.5103(3) 0.1026(4) 0.0172(12) Uani 1 1 d .
H12 H 0.0400 0.5344 0.0877 0.021 Uiso 1 1 calc R
C13 C 0.2626(4) 0.5012(3) 0.0926(4) 0.0180(12) Uani 1 1 d .
H13 H 0.3110 0.5181 0.0694 0.022 Uiso 1 1 calc R
C14 C 0.2900(4) 0.4412(3) 0.1495(4) 0.0134(11) Uani 1 1 d .
C15 C 0.3977(4) 0.4031(3) 0.1780(4) 0.0142(11) Uani 1 1 d .
C16 C 0.4602(4) 0.4363(3) 0.1289(4) 0.0159(12) Uani 1 1 d .
H16A H 0.4675 0.4898 0.1389 0.024 Uiso 1 1 calc R
H16B H 0.4233 0.4266 0.0666 0.024 Uiso 1 1 calc R
H16C H 0.5298 0.4134 0.1498 0.024 Uiso 1 1 calc R
C17 C 0.4551(4) 0.4165(3) 0.2762(4) 0.0140(11) Uani 1 1 d .
C18 C 0.5450(4) 0.4608(3) 0.3109(4) 0.0201(13) Uani 1 1 d .
H18 H 0.5714 0.4827 0.2720 0.024 Uiso 1 1 calc R
C19 C 0.5570(4) 0.4406(3) 0.4473(4) 0.0208(13) Uani 1 1 d .
H19 H 0.5916 0.4477 0.5083 0.025 Uiso 1 1 calc R
C20 C 0.4680(4) 0.3961(3) 0.4157(4) 0.0158(12) Uani 1 1 d .
H20 H 0.4443 0.3725 0.4552 0.019 Uiso 1 1 calc R
C21 C 0.3862(4) 0.3191(3) 0.1604(4) 0.0131(11) Uani 1 1 d .
C22 C 0.4254(4) 0.2826(3) 0.1061(4) 0.0194(12) Uani 1 1 d .
H22 H 0.4565 0.3115 0.0754 0.023 Uiso 1 1 calc R
C23 C 0.3812(4) 0.1700(3) 0.1423(4) 0.0177(12) Uani 1 1 d .
H23 H 0.3806 0.1174 0.1393 0.021 Uiso 1 1 calc R
C24 C 0.3403(4) 0.2052(3) 0.1957(4) 0.0168(12) Uani 1 1 d .
H24 H 0.3111 0.1758 0.2275 0.020 Uiso 1 1 calc R
N1 N 0.1128(3) 0.2888(3) 0.2051(3) 0.0135(9) Uani 1 1 d .
N2 N -0.0830(4) 0.2351(3) 0.0966(3) 0.0225(11) Uani 1 1 d .
N3 N 0.1845(3) 0.3910(3) 0.3392(3) 0.0131(9) Uani 1 1 d .
N4 N 0.0803(4) 0.4724(3) 0.4220(3) 0.0256(12) Uani 1 1 d .
N5 N 0.2227(3) 0.4171(2) 0.1821(3) 0.0113(9) Uani 1 1 d .
N6 N 0.1715(4) 0.5354(3) 0.0697(3) 0.0184(10) Uani 1 1 d .
N7 N 0.4157(3) 0.3864(2) 0.3306(3) 0.0125(9) Uani 1 1 d .
N8 N 0.5952(4) 0.4735(3) 0.3953(3) 0.0216(11) Uani 1 1 d .
N9 N 0.3404(3) 0.2788(2) 0.2040(3) 0.0136(10) Uani 1 1 d .
N10 N 0.4215(4) 0.2092(3) 0.0951(3) 0.0187(10) Uani 1 1 d .
Co1 Co 0.26560(6) 0.33194(5) 0.27538(6) 0.0111(2) Uani 1 1 d .
C25 C 0.3613(4) 0.7194(4) 0.1200(4) 0.0223(13) Uani 1 1 d .
O1 O 0.5010(4) 0.6182(2) 0.1430(3) 0.0289(10) Uani 1 1 d .
O2 O 0.3554(4) 0.6257(3) 0.0016(3) 0.0302(11) Uani 1 1 d .
O3 O 0.4908(3) 0.7195(2) 0.0450(3) 0.0218(9) Uani 1 1 d .
F1 F 0.4255(3) 0.7593(2) 0.1863(2) 0.0280(8) Uani 1 1 d .
F2 F 0.2974(3) 0.7656(3) 0.0624(3) 0.0524(13) Uani 1 1 d .
F3 F 0.3057(3) 0.6770(3) 0.1504(3) 0.0480(12) Uani 1 1 d .
S2 S 0.43453(11) 0.66377(8) 0.07209(9) 0.0172(3) Uani 1 1 d .
C26 C -0.0120(5) 0.2829(3) 0.8720(4) 0.0227(13) Uani 1 1 d .
O4 O 0.1489(4) 0.2472(3) 1.0090(3) 0.0345(11) Uani 1 1 d .
O5 O 0.1742(3) 0.3295(2) 0.9045(3) 0.0312(11) Uani 1 1 d .
O6 O 0.0859(3) 0.3746(2) 0.9932(3) 0.0226(9) Uani 1 1 d .
F4 F -0.0025(3) 0.2215(2) 0.8314(3) 0.0344(9) Uani 1 1 d .
F5 F -0.0506(3) 0.3355(2) 0.8111(3) 0.0401(10) Uani 1 1 d .
F6 F -0.0819(3) 0.2708(2) 0.9054(3) 0.0409(11) Uani 1 1 d .
S3 S 0.11327(10) 0.31127(8) 0.95491(9) 0.0177(3) Uani 1 1 d .

loop_
_atom_site_aniso_label
_atom_site_aniso_U_11
_atom_site_aniso_U_22
_atom_site_aniso_U_33
_atom_site_aniso_U_23
_atom_site_aniso_U_13
_atom_site_aniso_U_12
C27 0.049(4) 0.030(4) 0.021(3) 0.003(3) 0.007(3) 0.002(3)
C28 0.030(3) 0.020(3) 0.037(4) 0.000(3) 0.016(3) 0.002(3)
C29 0.023(3) 0.009(3) 0.040(4) 0.000(3) 0.018(3) -0.001(2)
C30 0.020(3) 0.025(3) 0.031(3) 0.005(3) 0.013(3) 0.003(2)
C31 0.040(4) 0.011(3) 0.036(4) -0.001(3) 0.016(3) -0.002(3)
C32 0.035(4) 0.022(3) 0.032(4) 0.003(3) 0.013(3) 0.002(3)
N11 0.118(7) 0.020(4) 0.037(4) -0.003(3) 0.012(4) 0.006(4)
N12 0.040(3) 0.014(3) 0.038(4) 0.003(3) 0.015(3) -0.001(2)
N13 0.082(5) 0.026(4) 0.031(4) 0.006(3) 0.009(3) -0.001(3)
O7 0.017(2) 0.017(2) 0.024(2) 0.0100(18) 0.0128(19) 0.0032(17)
C1 0.019(3) 0.014(3) 0.025(3) -0.002(2) 0.013(2) -0.001(2)
C2 0.025(3) 0.013(3) 0.026(3) -0.004(3) 0.013(3) -0.004(2)
C3 0.017(3) 0.022(3) 0.024(3) 0.000(3) 0.008(2) 0.002(2)
C4 0.016(3) 0.013(3) 0.019(3) 0.001(2) 0.012(2) -0.001(2)
C5 0.014(3) 0.015(3) 0.020(3) -0.001(2) 0.010(2) 0.002(2)
C6 0.018(3) 0.013(3) 0.025(3) 0.002(2) 0.011(2) 0.005(2)
C7 0.015(3) 0.008(3) 0.020(3) 0.004(2) 0.008(2) 0.000(2)
C8 0.020(3) 0.019(3) 0.026(3) 0.001(3) 0.011(3) 0.004(2)
C9 0.023(3) 0.027(3) 0.019(3) 0.000(3) 0.010(3) 0.002(3)
C10 0.020(3) 0.012(3) 0.019(3) 0.000(2) 0.010(2) 0.001(2)
C11 0.017(3) 0.010(3) 0.014(3) -0.004(2) 0.007(2) -0.001(2)
C12 0.018(3) 0.013(3) 0.022(3) 0.001(2) 0.010(2) 0.004(2)
C13 0.020(3) 0.012(3) 0.024(3) 0.000(2) 0.012(2) -0.002(2)
C14 0.018(3) 0.006(3) 0.017(3) -0.002(2) 0.008(2) -0.001(2)
C15 0.017(3) 0.008(3) 0.022(3) 0.005(2) 0.012(2) 0.001(2)
C16 0.021(3) 0.006(3) 0.025(3) 0.004(2) 0.014(2) -0.001(2)
C17 0.014(3) 0.006(3) 0.023(3) 0.002(2) 0.009(2) 0.003(2)
C18 0.019(3) 0.017(3) 0.027(3) 0.002(3) 0.012(3) -0.001(2)
C19 0.019(3) 0.022(3) 0.019(3) -0.003(3) 0.004(2) 0.003(2)
C20 0.017(3) 0.015(3) 0.016(3) -0.001(2) 0.006(2) 0.004(2)
C21 0.014(3) 0.007(3) 0.018(3) 0.003(2) 0.007(2) 0.001(2)
C22 0.017(3) 0.025(3) 0.020(3) 0.003(3) 0.011(2) 0.001(2)
C23 0.018(3) 0.014(3) 0.021(3) 0.004(2) 0.007(2) 0.001(2)
C24 0.015(3) 0.014(3) 0.022(3) 0.002(2) 0.009(2) -0.002(2)
N1 0.013(2) 0.014(2) 0.017(2) 0.0012(19) 0.0091(19) 0.0005(18)
N2 0.020(2) 0.020(3) 0.025(3) 0.000(2) 0.007(2) -0.004(2)
N3 0.015(2) 0.011(2) 0.015(2) 0.0015(19) 0.0075(18) -0.0016(18)
N4 0.024(3) 0.035(3) 0.020(3) -0.006(2) 0.011(2) 0.005(2)
N5 0.016(2) 0.006(2) 0.014(2) -0.0032(18) 0.0088(18) -0.0009(17)
N6 0.022(2) 0.014(3) 0.020(3) 0.000(2) 0.009(2) 0.0006(19)
N7 0.014(2) 0.006(2) 0.018(2) 0.0008(18) 0.0076(19) 0.0028(17)
N8 0.023(3) 0.014(3) 0.027(3) -0.005(2) 0.009(2) -0.004(2)
N9 0.014(2) 0.008(2) 0.020(2) 0.0028(19) 0.0084(19) 0.0010(17)
N10 0.023(2) 0.014(3) 0.023(3) 0.001(2) 0.013(2) 0.002(2)
Co1 0.0125(4) 0.0073(4) 0.0162(5) 0.0012(4) 0.0084(4) 0.0009(3)
C25 0.015(3) 0.025(3) 0.030(3) -0.008(3) 0.012(3) -0.002(2)
O1 0.036(2) 0.014(2) 0.041(3) 0.001(2) 0.019(2) 0.0030(19)
O2 0.036(3) 0.031(3) 0.030(2) -0.017(2) 0.020(2) -0.019(2)
O3 0.019(2) 0.024(2) 0.026(2) -0.0001(19) 0.0134(18) -0.0076(17)
F1 0.0220(17) 0.028(2) 0.034(2) -0.0160(17) 0.0109(16) -0.0032(15)
F2 0.040(2) 0.072(3) 0.039(2) 0.000(2) 0.009(2) 0.036(2)
F3 0.046(2) 0.056(3) 0.066(3) -0.026(2) 0.048(2) -0.027(2)
S2 0.0200(7) 0.0135(7) 0.0232(7) -0.0043(6) 0.0139(6) -0.0047(5)
C26 0.025(3) 0.018(3) 0.029(3) -0.004(3) 0.015(3) 0.001(2)
O4 0.042(3) 0.023(3) 0.038(3) 0.007(2) 0.015(2) 0.011(2)
O5 0.024(2) 0.024(2) 0.056(3) -0.006(2) 0.026(2) -0.0027(18)
O6 0.023(2) 0.017(2) 0.025(2) -0.0089(18) 0.0073(18) 0.0039(17)
F4 0.033(2) 0.031(2) 0.043(2) -0.0232(18) 0.0197(18) -0.0087(17)
F5 0.033(2) 0.046(3) 0.031(2) 0.000(2) 0.0024(18) 0.0095(19)
F6 0.026(2) 0.050(3) 0.059(3) -0.025(2) 0.030(2) -0.0162(18)
S3 0.0160(6) 0.0144(7) 0.0238(7) -0.0035(6) 0.0088(6) 0.0020(5)

loop_
_atom_type_symbol
_atom_type_description
_atom_type_scat_dispersion_real
_atom_type_scat_dispersion_imag
_atom_type_scat_source
C C 0.0181 0.0091 'International Tables Vol C Tables 4.2.6.8 and 6.1.1.4'
H H 0.0000 0.0000 'International Tables Vol C Tables 4.2.6.8 and 6.1.1.4'
N N 0.0311 0.0180 'International Tables Vol C Tables 4.2.6.8 and 6.1.1.4'
O O 0.0492 0.0322 'International Tables Vol C Tables 4.2.6.8 and 6.1.1.4'
F F 0.0727 0.0534 'International Tables Vol C Tables 4.2.6.8 and 6.1.1.4'
S S 0.3331 0.5567 'International Tables Vol C Tables 4.2.6.8 and 6.1.1.4'
Co Co -2.3653 3.6143 'International Tables Vol C Tables 4.2.6.8 and 6.1.1.4'

loop_
_geom_angle_atom_site_label_1
_geom_angle_atom_site_label_2
_geom_angle_atom_site_label_3
_geom_angle
N11 C27 C28 178.5(8)
C27 C28 H28A 109.5
C27 C28 H28B 109.5
H28A C28 H28B 109.5
C27 C28 H28C 109.5
H28A C28 H28C 109.5
H28B C28 H28C 109.5
N12 C29 C30 178.6(6)
C29 C30 H30A 109.5
C29 C30 H30B 109.5
H30A C30 H30B 109.5
C29 C30 H30C 109.5
H30A C30 H30C 109.5
H30B C30 H30C 109.5
N13 C31 C32 178.5(8)
C31 C32 H32A 109.5
C31 C32 H32B 109.5
H32A C32 H32B 109.5
C31 C32 H32C 109.5
H32A C32 H32C 109.5
H32B C32 H32C 109.5
Co1 O7 H7A 123(5)
Co1 O7 H7B 131(6)
H7A O7 H7B 106(8)
N1 C1 C2 121.7(5)
N1 C1 H1 119.1
C2 C1 H1 119.1
N2 C2 C1 121.6(6)
N2 C2 H2 119.2
C1 C2 H2 119.2
N2 C3 C4 122.5(5)
N2 C3 H3 118.7
C4 C3 H3 118.7
N1 C4 C3 119.4(5)
N1 C4 C5 117.8(5)
C3 C4 C5 122.8(5)
C4 C5 C6 110.1(5)
C4 C5 C11 109.5(4)
C6 C5 C11 110.3(5)
C4 C5 C7 109.2(4)
C6 C5 C7 109.0(4)
C11 C5 C7 108.7(4)
C5 C6 H6A 109.5
C5 C6 H6B 109.5
H6A C6 H6B 109.5
C5 C6 H6C 109.5
H6A C6 H6C 109.5
H6B C6 H6C 109.5
N3 C7 C8 119.3(5)
N3 C7 C5 117.8(5)
C8 C7 C5 122.8(5)
N4 C8 C7 123.8(5)
N4 C8 H8 118.1
C7 C8 H8 118.1
N4 C9 C10 121.1(5)
N4 C9 H9 119.5
C10 C9 H9 119.5
N3 C10 C9 122.5(5)
N3 C10 H10 118.8
C9 C10 H10 118.8
N5 C11 C12 119.4(5)
N5 C11 C5 119.2(5)
C12 C11 C5 121.4(5)
N6 C12 C11 121.9(5)
N6 C12 H12 119.1
C11 C12 H12 119.1
N6 C13 C14 122.2(5)
N6 C13 H13 118.9
C14 C13 H13 118.9
N5 C14 C13 119.3(5)
N5 C14 C15 118.8(5)
C13 C14 C15 121.9(5)
C16 C15 C17 110.4(4)
C16 C15 C21 108.6(4)
C17 C15 C21 109.3(4)
C16 C15 C14 110.3(4)
C17 C15 C14 106.9(4)
C21 C15 C14 111.3(4)
C15 C16 H16A 109.5
C15 C16 H16B 109.5
H16A C16 H16B 109.5
C15 C16 H16C 109.5
H16A C16 H16C 109.5
H16B C16 H16C 109.5
N7 C17 C18 118.9(5)
N7 C17 C15 118.8(5)
C18 C17 C15 122.2(5)
N8 C18 C17 123.2(5)
N8 C18 H18 118.4
C17 C18 H18 118.4
N8 C19 C20 122.3(5)
N8 C19 H19 118.8
C20 C19 H19 118.8
N7 C20 C19 120.7(5)
N7 C20 H20 119.6
C19 C20 H20 119.6
N9 C21 C22 119.0(5)
N9 C21 C15 117.5(5)
C22 C21 C15 123.5(5)
N10 C22 C21 123.6(5)
N10 C22 H22 118.2
C21 C22 H22 118.2
N10 C23 C24 120.9(5)
N10 C23 H23 119.6
C24 C23 H23 119.6
N9 C24 C23 122.5(5)
N9 C24 H24 118.7
C23 C24 H24 118.7
C1 N1 C4 117.7(5)
C1 N1 Co1 122.1(4)
C4 N1 Co1 119.9(4)
C2 N2 C3 117.0(5)
C10 N3 C7 117.3(5)
C10 N3 Co1 122.5(4)
C7 N3 Co1 120.2(4)
C9 N4 C8 116.0(5)
C14 N5 C11 119.7(5)
C14 N5 Co1 120.3(4)
C11 N5 Co1 119.9(4)
C13 N6 C12 117.5(5)
C20 N7 C17 118.3(5)
C20 N7 Co1 123.1(4)
C17 N7 Co1 118.5(4)
C19 N8 C18 116.4(5)
C24 N9 C21 117.4(5)
C24 N9 Co1 122.2(4)
C21 N9 Co1 120.4(4)
C22 N10 C23 116.4(5)
O7 Co1 N9 92.39(17)
O7 Co1 N5 178.81(18)
N9 Co1 N5 88.24(17)
O7 Co1 N3 91.89(17)
N9 Co1 N3 175.62(18)
N5 Co1 N3 87.49(17)
O7 Co1 N1 95.05(18)
N9 Co1 N1 97.39(18)
N5 Co1 N1 85.87(17)
N3 Co1 N1 81.34(17)
O7 Co1 N7 93.23(18)
N9 Co1 N7 80.73(17)
N5 Co1 N7 85.88(17)
N3 Co1 N7 99.92(17)
N1 Co1 N7 171.59(18)
F2 C25 F3 108.6(5)
F2 C25 F1 107.7(5)
F3 C25 F1 107.0(5)
F2 C25 S2 111.0(4)
F3 C25 S2 111.3(4)
F1 C25 S2 111.0(4)
O2 S2 O1 116.1(3)
O2 S2 O3 114.0(3)
O1 S2 O3 113.8(3)
O2 S2 C25 104.2(3)
O1 S2 C25 103.9(3)
O3 S2 C25 102.7(3)
F6 C26 F4 108.5(5)
F6 C26 F5 107.5(5)
F4 C26 F5 106.9(5)
F6 C26 S3 111.5(4)
F4 C26 S3 111.4(4)
F5 C26 S3 110.9(4)
O4 S3 O6 116.6(3)
O4 S3 O5 114.6(3)
O6 S3 O5 113.5(3)
O4 S3 C26 104.1(3)
O6 S3 C26 102.8(3)
O5 S3 C26 102.9(3)

loop_
_geom_bond_atom_site_label_1
_geom_bond_atom_site_label_2
_geom_bond_distance
C27 N11 1.145(10)
C27 C28 1.451(10)
C28 H28A 0.9800
C28 H28B 0.9800
C28 H28C 0.9800
C29 N12 1.158(8)
C29 C30 1.448(9)
C30 H30A 0.9800
C30 H30B 0.9800
C30 H30C 0.9800
C31 N13 1.123(9)
C31 C32 1.464(10)
C32 H32A 0.9800
C32 H32B 0.9800
C32 H32C 0.9800
O7 Co1 2.010(4)
O7 H7A 0.87(9)
O7 H7B 0.81(9)
C1 N1 1.335(7)
C1 C2 1.384(8)
C1 H1 0.9500
C2 N2 1.330(8)
C2 H2 0.9500
C3 N2 1.333(8)
C3 C4 1.404(8)
C3 H3 0.9500
C4 N1 1.348(7)
C4 C5 1.535(8)
C5 C6 1.541(7)
C5 C11 1.545(7)
C5 C7 1.546(8)
C6 H6A 0.9800
C6 H6B 0.9800
C6 H6C 0.9800
C7 N3 1.350(7)
C7 C8 1.381(8)
C8 N4 1.344(8)
C8 H8 0.9500
C9 N4 1.337(8)
C9 C10 1.380(8)
C9 H9 0.9500
C10 N3 1.338(7)
C10 H10 0.9500
C11 N5 1.331(7)
C11 C12 1.396(8)
C12 N6 1.323(7)
C12 H12 0.9500
C13 N6 1.323(7)
C13 C14 1.393(8)
C13 H13 0.9500
C14 N5 1.331(7)
C14 C15 1.542(7)
C15 C16 1.535(7)
C15 C17 1.537(8)
C15 C21 1.541(7)
C16 H16A 0.9800
C16 H16B 0.9800
C16 H16C 0.9800
C17 N7 1.350(7)
C17 C18 1.402(8)
C18 N8 1.327(8)
C18 H18 0.9500
C19 N8 1.326(8)
C19 C20 1.393(8)
C19 H19 0.9500
C20 N7 1.331(7)
C20 H20 0.9500
C21 N9 1.355(7)
C21 C22 1.398(8)
C22 N10 1.335(8)
C22 H22 0.9500
C23 N10 1.338(7)
C23 C24 1.390(8)
C23 H23 0.9500
C24 N9 1.335(7)
C24 H24 0.9500
N1 Co1 2.128(5)
N3 Co1 2.122(5)
N5 Co1 2.103(5)
N7 Co1 2.156(4)
N9 Co1 2.102(5)
C25 F2 1.318(8)
C25 F3 1.324(7)
C25 F1 1.330(7)
C25 S2 1.826(6)
O1 S2 1.440(5)
O2 S2 1.432(4)
O3 S2 1.453(4)
C26 F6 1.318(7)
C26 F4 1.335(7)
C26 F5 1.340(8)
C26 S3 1.821(6)
O4 S3 1.432(5)
O5 S3 1.452(5)
O6 S3 1.434(4)
